data_2233935
loop_
_publ_author_name
'Li, Dongni'
'Yu, Hongmei'
'Yu, Tianhua'
'Liang, Haiying'
'Liu, Tiemei'

_publ_section_title
;
 (<i>Z</i>)-<i>N</i>-{(<i>E</i>)-10-[(2,6-Diisopropylphenyl)imino]-9,10-dihydrophenanthren-9-ylidene}-2,6-dimethylaniline
;
_journal_coeditor_code LR2046
_journal_issue 3
_journal_name_full 'Acta Crystallographica Section E'
_journal_page_first o607
_journal_paper_doi 10.1107/S1600536812003790
_journal_volume 68
_journal_year 2012
_chemical_formula_iupac 'C34 H34 N2'
_chemical_formula_moiety 'C34 H34 N2'
_chemical_formula_sum 'C34 H34 N2'
_chemical_formula_weight 470.63
_chemical_name_systematic
;
(<i>Z</i>)-<i>N</i>-{(<i>E</i>)-10-[(2,6-Diisopropylphenyl)imino]-9,10-
dihydrophenanthren-9-ylidene}-2,6-dimethylaniline
;
_space_group_IT_number 14
_symmetry_cell_setting monoclinic
_symmetry_space_group_name_Hall '-P 2ybc'
_symmetry_space_group_name_H-M 'P 1 21/c 1'
_atom_sites_solution_hydrogens geom
_atom_sites_solution_primary direct
_atom_sites_solution_secondary difmap
_cell_angle_alpha 90.00
_cell_angle_beta 104.5790(10)
_cell_angle_gamma 90.00
_cell_formula_units_Z 4
_cell_length_a 9.5495(7)
_cell_length_b 16.4294(12)
_cell_length_c 17.7237(13)
_cell_measurement_reflns_used 3054
_cell_measurement_temperature 185
_cell_measurement_theta_max 26.0
_cell_measurement_theta_min 2.37
_cell_volume 2691.2(3)
_computing_cell_refinement 'SAINT (Bruker, 1998)'
_computing_data_collection 'SMART (Bruker, 1998)'
_computing_data_reduction 'SAINT (Bruker, 1998)'
_computing_molecular_graphics 'SHELXTL (Sheldrick, 2008)'
_computing_publication_material 'SHELXTL (Sheldrick, 2008)'
_computing_structure_refinement 'SHELXL97 (Sheldrick, 2008)'
_computing_structure_solution 'SHELXS97 (Sheldrick, 2008)'
_diffrn_ambient_temperature 185
_diffrn_measured_fraction_theta_full 0.997
_diffrn_measured_fraction_theta_max 0.997
_diffrn_measurement_device_type 'Bruker SMART CCD area-detector'
_diffrn_measurement_method 'phi and omega scan'
_diffrn_radiation_monochromator graphite
_diffrn_radiation_source 'fine-focus sealed tube'
_diffrn_radiation_type MoK\a
_diffrn_radiation_wavelength 0.71073
_diffrn_reflns_av_R_equivalents 0.0378
_diffrn_reflns_av_sigmaI/netI 0.0461
_diffrn_reflns_limit_h_max 11
_diffrn_reflns_limit_h_min -6
_diffrn_reflns_limit_k_max 20
_diffrn_reflns_limit_k_min -20
_diffrn_reflns_limit_l_max 21
_diffrn_reflns_limit_l_min -21
_diffrn_reflns_number 14490
_diffrn_reflns_theta_full 26.06
_diffrn_reflns_theta_max 26.06
_diffrn_reflns_theta_min 1.72
_diffrn_standards_decay_% 0
_diffrn_standards_interval_count 0
_diffrn_standards_interval_time 0
_diffrn_standards_number 0
_exptl_absorpt_coefficient_mu 0.067
_exptl_absorpt_correction_T_max 0.990
_exptl_absorpt_correction_T_min 0.985
_exptl_absorpt_correction_type multi-scan
_exptl_absorpt_process_details '(ABSCOR; Higashi, 1995)'
_exptl_crystal_colour red
_exptl_crystal_density_diffrn 1.162
_exptl_crystal_density_method 'not measured'
_exptl_crystal_description block
_exptl_crystal_F_000 1008
_exptl_crystal_size_max 0.23
_exptl_crystal_size_mid 0.20
_exptl_crystal_size_min 0.15
_refine_diff_density_max 0.213
_refine_diff_density_min -0.240
_refine_ls_extinction_method none
_refine_ls_goodness_of_fit_ref 1.274
_refine_ls_hydrogen_treatment constr
_refine_ls_matrix_type full
_refine_ls_number_parameters 331
_refine_ls_number_reflns 5304
_refine_ls_number_restraints 0
_refine_ls_restrained_S_all 1.274
_refine_ls_R_factor_all 0.0960
_refine_ls_R_factor_gt 0.0829
_refine_ls_shift/su_max 0.000
_refine_ls_shift/su_mean 0.000
_refine_ls_structure_factor_coef Fsqd
_refine_ls_weighting_details 'calc w=1/[\s^2^(Fo^2^)+(0.0304P)^2^+2.1478P] where P=(Fo^2^+2Fc^2^)/3'
_refine_ls_weighting_scheme calc
_refine_ls_wR_factor_gt 0.1561
_refine_ls_wR_factor_ref 0.1614
_reflns_number_gt 4587
_reflns_number_total 5304
_reflns_threshold_expression I>2sigma(I)
_cod_data_source_file lr2046.cif
_cod_data_source_block I
_cod_original_sg_symbol_H-M 'P 21/c'
_cod_database_code 2233935
_cod_database_fobs_code 2233935

loop_
_symmetry_equiv_pos_as_xyz
'x, y, z'
'-x, y+1/2, -z+1/2'
'-x, -y, -z'
'x, -y-1/2, z-1/2'

loop_
_atom_site_type_symbol
_atom_site_label
_atom_site_fract_x
_atom_site_fract_y
_atom_site_fract_z
_atom_site_U_iso_or_equiv
_atom_site_adp_type
_atom_site_calc_flag
_atom_site_refinement_flags
_atom_site_occupancy
_atom_site_symmetry_multiplicity
N N1 0.3180(2) 0.67770(13) 0.09099(13) 0.0284(5) Uani d . 1 1
N N2 0.5846(2) 0.75349(12) 0.18313(12) 0.0242(5) Uani d . 1 1
C C1 0.4448(3) 0.64761(15) 0.11007(14) 0.0243(5) Uani d . 1 1
C C2 0.4616(3) 0.55816(15) 0.11074(14) 0.0252(5) Uani d . 1 1
C C3 0.3482(3) 0.50826(16) 0.11938(15) 0.0292(6) Uani d . 1 1
H H3 0.2607 0.5315 0.1219 0.035 Uiso calc R 1 1
C C4 0.3650(3) 0.42518(17) 0.12425(16) 0.0346(7) Uani d . 1 1
H H4 0.2889 0.3923 0.1299 0.042 Uiso calc R 1 1
C C5 0.4951(4) 0.39055(17) 0.12071(17) 0.0392(7) Uani d . 1 1
H H5 0.5070 0.3344 0.1245 0.047 Uiso calc R 1 1
C C6 0.6079(3) 0.43939(17) 0.11159(17) 0.0370(7) Uani d . 1 1
H H6 0.6950 0.4155 0.1093 0.044 Uiso calc R 1 1
C C7 0.5933(3) 0.52341(16) 0.10582(14) 0.0276(6) Uani d . 1 1
C C8 0.7101(3) 0.57685(16) 0.09295(14) 0.0268(6) Uani d . 1 1
C C9 0.8246(3) 0.54597(18) 0.06549(16) 0.0338(6) Uani d . 1 1
H H9 0.8280 0.4906 0.0554 0.041 Uiso calc R 1 1
C C10 0.9324(3) 0.59620(19) 0.05315(17) 0.0374(7) Uani d . 1 1
H H10 1.0081 0.5743 0.0354 0.045 Uiso calc R 1 1
C C11 0.9286(3) 0.6783(2) 0.06693(16) 0.0374(7) Uani d . 1 1
H H11 1.0005 0.7121 0.0576 0.045 Uiso calc R 1 1
C C12 0.8174(3) 0.71061(18) 0.09474(15) 0.0314(6) Uani d . 1 1
H H12 0.8160 0.7661 0.1048 0.038 Uiso calc R 1 1
C C13 0.7073(3) 0.66092(16) 0.10781(14) 0.0258(6) Uani d . 1 1
C C14 0.5844(3) 0.69431(15) 0.13656(14) 0.0232(5) Uani d . 1 1
C C15 0.2838(3) 0.76208(16) 0.09064(16) 0.0279(6) Uani d . 1 1
C C16 0.2400(3) 0.79411(18) 0.15418(17) 0.0359(7) Uani d . 1 1
C C17 0.1844(4) 0.8721(2) 0.1478(2) 0.0496(9) Uani d . 1 1
H H17 0.1548 0.8944 0.1895 0.060 Uiso calc R 1 1
C C18 0.1717(4) 0.9179(2) 0.0808(2) 0.0542(9) Uani d . 1 1
H H18 0.1334 0.9702 0.0776 0.065 Uiso calc R 1 1
C C19 0.2160(4) 0.88567(18) 0.01948(19) 0.0444(8) Uani d . 1 1
H H19 0.2077 0.9167 -0.0253 0.053 Uiso calc R 1 1
C C20 0.2733(3) 0.80749(17) 0.02270(16) 0.0322(6) Uani d . 1 1
C C21 0.2522(4) 0.7434(2) 0.22597(19) 0.0509(9) Uani d . 1 1
H H21A 0.2089 0.7719 0.2617 0.076 Uiso calc R 1 1
H H21B 0.3524 0.7332 0.2504 0.076 Uiso calc R 1 1
H H21C 0.2030 0.6925 0.2118 0.076 Uiso calc R 1 1
C C22 0.3218(4) 0.77238(19) -0.04485(17) 0.0437(8) Uani d . 1 1
H H22A 0.2704 0.7227 -0.0614 0.066 Uiso calc R 1 1
H H22B 0.4238 0.7615 -0.0291 0.066 Uiso calc R 1 1
H H22C 0.3022 0.8106 -0.0872 0.066 Uiso calc R 1 1
C C23 0.7117(3) 0.79637(16) 0.22119(15) 0.0258(6) Uani d . 1 1
C C24 0.8176(3) 0.75988(17) 0.28037(15) 0.0293(6) Uani d . 1 1
C C25 0.9359(3) 0.8071(2) 0.31794(18) 0.0397(7) Uani d . 1 1
H H25 1.0074 0.7840 0.3577 0.048 Uiso calc R 1 1
C C26 0.9493(3) 0.88710(19) 0.29748(19) 0.0421(8) Uani d . 1 1
H H26 1.0308 0.9169 0.3220 0.051 Uiso calc R 1 1
C C27 0.8415(3) 0.92263(18) 0.24066(18) 0.0379(7) Uani d . 1 1
H H27 0.8509 0.9768 0.2274 0.045 Uiso calc R 1 1
C C28 0.7196(3) 0.87959(17) 0.20282(15) 0.0306(6) Uani d . 1 1
C C29 0.5983(4) 0.91871(17) 0.14141(17) 0.0383(7) Uani d . 1 1
H H29 0.5096 0.8886 0.1413 0.046 Uiso calc R 1 1
C C30 0.6225(5) 0.9105(2) 0.06026(18) 0.0586(10) Uani d . 1 1
H H30A 0.7107 0.9376 0.0585 0.088 Uiso calc R 1 1
H H30B 0.5429 0.9349 0.0229 0.088 Uiso calc R 1 1
H H30C 0.6291 0.8540 0.0481 0.088 Uiso calc R 1 1
C C31 0.5708(5) 1.0078(2) 0.1589(2) 0.0602(10) Uani d . 1 1
H H31A 0.6528 1.0402 0.1556 0.090 Uiso calc R 1 1
H H31B 0.5563 1.0120 0.2104 0.090 Uiso calc R 1 1
H H31C 0.4862 1.0271 0.1216 0.090 Uiso calc R 1 1
C C32 0.8049(3) 0.67254(17) 0.30739(16) 0.0349(7) Uani d . 1 1
H H32 0.7180 0.6488 0.2728 0.042 Uiso calc R 1 1
C C33 0.9338(4) 0.6197(2) 0.3016(2) 0.0543(9) Uani d . 1 1
H H33A 0.9457 0.6221 0.2494 0.082 Uiso calc R 1 1
H H33B 0.9167 0.5644 0.3143 0.082 Uiso calc R 1 1
H H33C 1.0199 0.6395 0.3374 0.082 Uiso calc R 1 1
C C34 0.7840(5) 0.6712(2) 0.3902(2) 0.0620(11) Uani d . 1 1
H H34A 0.8684 0.6931 0.4258 0.093 Uiso calc R 1 1
H H34B 0.7692 0.6161 0.4047 0.093 Uiso calc R 1 1
H H34C 0.7011 0.7035 0.3921 0.093 Uiso calc R 1 1

loop_
_atom_site_aniso_label
_atom_site_aniso_U_11
_atom_site_aniso_U_22
_atom_site_aniso_U_33
_atom_site_aniso_U_12
_atom_site_aniso_U_13
_atom_site_aniso_U_23
N1 0.0223(11) 0.0285(12) 0.0348(12) -0.0014(10) 0.0080(10) -0.0008(10)
N2 0.0220(11) 0.0227(11) 0.0268(11) 0.0005(9) 0.0040(9) 0.0001(9)
C1 0.0245(13) 0.0280(13) 0.0216(12) -0.0009(11) 0.0079(11) -0.0022(10)
C2 0.0276(14) 0.0259(13) 0.0208(12) -0.0028(11) 0.0037(11) -0.0034(10)
C3 0.0276(14) 0.0309(15) 0.0286(13) -0.0015(12) 0.0060(12) 0.0030(11)
C4 0.0404(17) 0.0307(15) 0.0335(15) -0.0092(13) 0.0108(13) -0.0011(12)
C5 0.0532(19) 0.0202(14) 0.0457(17) 0.0000(13) 0.0149(16) -0.0009(12)
C6 0.0336(16) 0.0306(15) 0.0465(17) 0.0071(13) 0.0094(14) -0.0010(13)
C7 0.0257(13) 0.0328(15) 0.0228(12) 0.0030(11) 0.0033(11) -0.0012(11)
C8 0.0230(13) 0.0343(15) 0.0208(12) 0.0017(11) 0.0011(11) -0.0008(11)
C9 0.0311(15) 0.0378(16) 0.0313(14) 0.0078(13) 0.0054(12) -0.0028(12)
C10 0.0252(14) 0.0514(19) 0.0371(16) 0.0052(13) 0.0104(13) -0.0059(14)
C11 0.0242(14) 0.0549(19) 0.0343(15) -0.0090(14) 0.0095(12) -0.0029(14)
C12 0.0270(14) 0.0360(15) 0.0306(14) -0.0057(12) 0.0061(12) -0.0038(12)
C13 0.0222(13) 0.0337(15) 0.0200(12) -0.0020(11) 0.0025(10) -0.0010(11)
C14 0.0236(13) 0.0220(12) 0.0234(12) 0.0026(10) 0.0049(10) 0.0029(10)
C15 0.0179(12) 0.0255(14) 0.0390(15) -0.0013(10) 0.0048(11) -0.0042(11)
C16 0.0280(15) 0.0394(17) 0.0421(16) -0.0012(13) 0.0124(13) -0.0076(13)
C17 0.048(2) 0.047(2) 0.059(2) 0.0048(16) 0.0225(17) -0.0158(17)
C18 0.057(2) 0.0331(18) 0.071(2) 0.0147(16) 0.0117(19) -0.0088(17)
C19 0.0490(19) 0.0307(16) 0.0497(18) 0.0041(14) 0.0054(16) 0.0028(14)
C20 0.0246(14) 0.0329(15) 0.0365(15) -0.0009(12) 0.0030(12) -0.0052(12)
C21 0.051(2) 0.061(2) 0.0476(19) 0.0000(17) 0.0258(17) -0.0034(17)
C22 0.052(2) 0.0426(18) 0.0359(16) 0.0019(15) 0.0105(15) -0.0037(13)
C23 0.0237(13) 0.0288(14) 0.0266(13) -0.0023(11) 0.0097(11) -0.0050(11)
C24 0.0242(14) 0.0349(15) 0.0288(13) 0.0026(12) 0.0068(11) -0.0052(12)
C25 0.0236(14) 0.0531(19) 0.0388(16) 0.0065(14) 0.0015(13) -0.0102(14)
C26 0.0279(15) 0.0450(18) 0.0525(19) -0.0115(14) 0.0085(14) -0.0197(15)
C27 0.0385(17) 0.0306(15) 0.0485(17) -0.0128(13) 0.0184(15) -0.0076(13)
C28 0.0333(15) 0.0348(15) 0.0255(13) -0.0027(12) 0.0108(12) -0.0036(11)
C29 0.0500(19) 0.0285(15) 0.0358(15) -0.0028(14) 0.0098(14) 0.0040(12)
C30 0.085(3) 0.051(2) 0.0367(17) 0.007(2) 0.0093(19) 0.0064(15)
C31 0.081(3) 0.045(2) 0.050(2) 0.0152(19) 0.007(2) 0.0005(16)
C32 0.0347(16) 0.0362(16) 0.0306(14) 0.0080(13) 0.0024(13) 0.0027(12)
C33 0.058(2) 0.047(2) 0.058(2) 0.0203(18) 0.0152(19) 0.0099(17)
C34 0.089(3) 0.052(2) 0.054(2) 0.007(2) 0.033(2) 0.0065(17)

loop_
_atom_type_symbol
_atom_type_description
_atom_type_scat_dispersion_real
_atom_type_scat_dispersion_imag
_atom_type_scat_source
C C 0.0033 0.0016 'International Tables Vol C Tables 4.2.6.8 and 6.1.1.4'
H H 0.0000 0.0000 'International Tables Vol C Tables 4.2.6.8 and 6.1.1.4'
N N 0.0061 0.0033 'International Tables Vol C Tables 4.2.6.8 and 6.1.1.4'

loop_
_geom_angle_atom_site_label_1
_geom_angle_atom_site_label_2
_geom_angle_atom_site_label_3
_geom_angle
C1 N1 C15 125.5(2)
C14 N2 C23 123.3(2)
N1 C1 C2 118.8(2)
N1 C1 C14 126.4(2)
C2 C1 C14 114.7(2)
C3 C2 C7 120.0(2)
C3 C2 C1 119.9(2)
C7 C2 C1 120.1(2)
C4 C3 C2 120.6(3)
C4 C3 H3 119.7
C2 C3 H3 119.7
C3 C4 C5 119.8(3)
C3 C4 H4 120.1
C5 C4 H4 120.1
C4 C5 C6 120.1(3)
C4 C5 H5 120.0
C6 C5 H5 120.0
C5 C6 C7 121.2(3)
C5 C6 H6 119.4
C7 C6 H6 119.4
C6 C7 C2 118.3(3)
C6 C7 C8 122.4(2)
C2 C7 C8 119.3(2)
C9 C8 C13 118.3(2)
C9 C8 C7 121.5(2)
C13 C8 C7 120.2(2)
C10 C9 C8 121.2(3)
C10 C9 H9 119.4
C8 C9 H9 119.4
C11 C10 C9 120.3(3)
C11 C10 H10 119.8
C9 C10 H10 119.8
C10 C11 C12 119.8(3)
C10 C11 H11 120.1
C12 C11 H11 120.1
C11 C12 C13 120.8(3)
C11 C12 H12 119.6
C13 C12 H12 119.6
C12 C13 C8 119.5(2)
C12 C13 C14 122.0(2)
C8 C13 C14 118.5(2)
N2 C14 C13 128.8(2)
N2 C14 C1 116.6(2)
C13 C14 C1 114.5(2)
C20 C15 C16 121.4(3)
C20 C15 N1 119.3(2)
C16 C15 N1 118.5(2)
C17 C16 C15 118.1(3)
C17 C16 C21 122.0(3)
C15 C16 C21 119.9(3)
C16 C17 C18 121.5(3)
C16 C17 H17 119.2
C18 C17 H17 119.2
C19 C18 C17 119.5(3)
C19 C18 H18 120.2
C17 C18 H18 120.2
C18 C19 C20 121.4(3)
C18 C19 H19 119.3
C20 C19 H19 119.3
C19 C20 C15 118.0(3)
C19 C20 C22 121.2(3)
C15 C20 C22 120.7(3)
C16 C21 H21A 109.5
C16 C21 H21B 109.5
H21A C21 H21B 109.5
C16 C21 H21C 109.5
H21A C21 H21C 109.5
H21B C21 H21C 109.5
C20 C22 H22A 109.5
C20 C22 H22B 109.5
H22A C22 H22B 109.5
C20 C22 H22C 109.5
H22A C22 H22C 109.5
H22B C22 H22C 109.5
C24 C23 C28 121.2(2)
C24 C23 N2 121.0(2)
C28 C23 N2 117.4(2)
C25 C24 C23 117.8(3)
C25 C24 C32 119.5(3)
C23 C24 C32 122.6(2)
C26 C25 C24 121.5(3)
C26 C25 H25 119.2
C24 C25 H25 119.2
C27 C26 C25 119.7(3)
C27 C26 H26 120.2
C25 C26 H26 120.2
C26 C27 C28 121.4(3)
C26 C27 H27 119.3
C28 C27 H27 119.3
C27 C28 C23 118.1(3)
C27 C28 C29 121.9(3)
C23 C28 C29 120.0(2)
C28 C29 C30 111.8(3)
C28 C29 C31 113.4(3)
C30 C29 C31 110.5(3)
C28 C29 H29 106.9
C30 C29 H29 106.9
C31 C29 H29 106.9
C29 C30 H30A 109.5
C29 C30 H30B 109.5
H30A C30 H30B 109.5
C29 C30 H30C 109.5
H30A C30 H30C 109.5
H30B C30 H30C 109.5
C29 C31 H31A 109.5
C29 C31 H31B 109.5
H31A C31 H31B 109.5
C29 C31 H31C 109.5
H31A C31 H31C 109.5
H31B C31 H31C 109.5
C24 C32 C34 110.8(2)
C24 C32 C33 112.5(3)
C34 C32 C33 111.0(3)
C24 C32 H32 107.5
C34 C32 H32 107.5
C33 C32 H32 107.5
C32 C33 H33A 109.5
C32 C33 H33B 109.5
H33A C33 H33B 109.5
C32 C33 H33C 109.5
H33A C33 H33C 109.5
H33B C33 H33C 109.5
C32 C34 H34A 109.5
C32 C34 H34B 109.5
H34A C34 H34B 109.5
C32 C34 H34C 109.5
H34A C34 H34C 109.5
H34B C34 H34C 109.5

loop_
_geom_bond_atom_site_label_1
_geom_bond_atom_site_label_2
_geom_bond_distance
N1 C1 1.272(3)
N1 C15 1.424(3)
N2 C14 1.275(3)
N2 C23 1.418(3)
C1 C2 1.478(3)
C1 C14 1.507(3)
C2 C3 1.397(4)
C2 C7 1.404(4)
C3 C4 1.374(4)
C3 H3 0.9300
C4 C5 1.383(4)
C4 H4 0.9300
C5 C6 1.384(4)
C5 H5 0.9300
C6 C7 1.389(4)
C6 H6 0.9300
C7 C8 1.481(4)
C8 C9 1.399(4)
C8 C13 1.408(4)
C9 C10 1.380(4)
C9 H9 0.9300
C10 C11 1.373(4)
C10 H10 0.9300
C11 C12 1.384(4)
C11 H11 0.9300
C12 C13 1.396(4)
C12 H12 0.9300
C13 C14 1.496(3)
C15 C20 1.398(4)
C15 C16 1.399(4)
C16 C17 1.380(4)
C16 C21 1.501(4)
C17 C18 1.386(5)
C17 H17 0.9300
C18 C19 1.369(5)
C18 H18 0.9300
C19 C20 1.391(4)
C19 H19 0.9300
C20 C22 1.503(4)
C21 H21A 0.9600
C21 H21B 0.9600
C21 H21C 0.9600
C22 H22A 0.9600
C22 H22B 0.9600
C22 H22C 0.9600
C23 C24 1.396(4)
C23 C28 1.412(4)
C24 C25 1.393(4)
C24 C32 1.527(4)
C25 C26 1.379(4)
C25 H25 0.9300
C26 C27 1.376(4)
C26 H26 0.9300
C27 C28 1.383(4)
C27 H27 0.9300
C28 C29 1.518(4)
C29 C30 1.519(4)
C29 C31 1.532(4)
C29 H29 0.9800
C30 H30A 0.9600
C30 H30B 0.9600
C30 H30C 0.9600
C31 H31A 0.9600
C31 H31B 0.9600
C31 H31C 0.9600
C32 C34 1.530(4)
C32 C33 1.531(4)
C32 H32 0.9800
C33 H33A 0.9600
C33 H33B 0.9600
C33 H33C 0.9600
C34 H34A 0.9600
C34 H34B 0.9600
C34 H34C 0.9600

loop_
_geom_torsion_atom_site_label_1
_geom_torsion_atom_site_label_2
_geom_torsion_atom_site_label_3
_geom_torsion_atom_site_label_4
_geom_torsion
C15 N1 C1 C2 177.2(2)
C15 N1 C1 C14 0.4(4)
N1 C1 C2 C3 -23.6(4)
C14 C1 C2 C3 153.6(2)
N1 C1 C2 C7 158.9(2)
C14 C1 C2 C7 -23.8(3)
C7 C2 C3 C4 0.9(4)
C1 C2 C3 C4 -176.5(2)
C2 C3 C4 C5 0.1(4)
C3 C4 C5 C6 -0.6(4)
C4 C5 C6 C7 0.0(5)
C5 C6 C7 C2 1.0(4)
C5 C6 C7 C8 -177.5(3)
C3 C2 C7 C6 -1.5(4)
C1 C2 C7 C6 176.0(2)
C3 C2 C7 C8 177.1(2)
C1 C2 C7 C8 -5.4(4)
C6 C7 C8 C9 17.3(4)
C2 C7 C8 C9 -161.3(2)
C6 C7 C8 C13 -163.2(3)
C2 C7 C8 C13 18.3(4)
C13 C8 C9 C10 0.0(4)
C7 C8 C9 C10 179.6(3)
C8 C9 C10 C11 -0.7(4)
C9 C10 C11 C12 1.2(4)
C10 C11 C12 C13 -1.1(4)
C11 C12 C13 C8 0.4(4)
C11 C12 C13 C14 -179.0(2)
C9 C8 C13 C12 0.1(4)
C7 C8 C13 C12 -179.4(2)
C9 C8 C13 C14 179.5(2)
C7 C8 C13 C14 -0.1(3)
C23 N2 C14 C13 -4.4(4)
C23 N2 C14 C1 171.4(2)
C12 C13 C14 N2 -33.8(4)
C8 C13 C14 N2 146.8(3)
C12 C13 C14 C1 150.3(2)
C8 C13 C14 C1 -29.0(3)
N1 C1 C14 N2 41.1(4)
C2 C1 C14 N2 -135.9(2)
N1 C1 C14 C13 -142.5(3)
C2 C1 C14 C13 40.5(3)
C1 N1 C15 C20 90.7(3)
C1 N1 C15 C16 -99.0(3)
C20 C15 C16 C17 0.6(4)
N1 C15 C16 C17 -169.5(3)
C20 C15 C16 C21 179.6(3)
N1 C15 C16 C21 9.6(4)
C15 C16 C17 C18 0.0(5)
C21 C16 C17 C18 -179.0(3)
C16 C17 C18 C19 -0.4(5)
C17 C18 C19 C20 0.2(5)
C18 C19 C20 C15 0.3(5)
C18 C19 C20 C22 -180.0(3)
C16 C15 C20 C19 -0.8(4)
N1 C15 C20 C19 169.2(3)
C16 C15 C20 C22 179.6(3)
N1 C15 C20 C22 -10.5(4)
C14 N2 C23 C24 -70.3(3)
C14 N2 C23 C28 116.2(3)
C28 C23 C24 C25 -3.5(4)
N2 C23 C24 C25 -176.7(2)
C28 C23 C24 C32 173.6(2)
N2 C23 C24 C32 0.5(4)
C23 C24 C25 C26 -0.4(4)
C32 C24 C25 C26 -177.6(3)
C24 C25 C26 C27 2.4(4)
C25 C26 C27 C28 -0.5(4)
C26 C27 C28 C23 -3.2(4)
C26 C27 C28 C29 178.5(3)
C24 C23 C28 C27 5.3(4)
N2 C23 C28 C27 178.7(2)
C24 C23 C28 C29 -176.4(2)
N2 C23 C28 C29 -3.0(4)
C27 C28 C29 C30 89.9(3)
C23 C28 C29 C30 -88.4(3)
C27 C28 C29 C31 -35.9(4)
C23 C28 C29 C31 145.9(3)
C25 C24 C32 C34 65.4(4)
C23 C24 C32 C34 -111.7(3)
C25 C24 C32 C33 -59.4(3)
C23 C24 C32 C33 123.5(3)

loop_
_cod_related_entry_id
_cod_related_entry_database
_cod_related_entry_code
1 ChemSpider 30657529
